data_9001421
loop_
_publ_author_name
'Ross, C. R.'
'Armbruster, T.'
'Canil, D.'

_publ_section_title
;
 Crystal structure refinement of a spinelloid in the system Fe3O4-Fe2SiO4
;
_journal_name_full 'American Mineralogist'
_journal_page_first 507
_journal_page_last 511
_journal_volume 77
_journal_year 1992
_chemical_formula_sum 'Fe2.68 O4 Si0.32'
_chemical_name_mineral Spinelloid
_space_group_IT_number 51
_symmetry_space_group_name_Hall '-P 2a 2a'
_symmetry_space_group_name_H-M 'P m m a'
_cell_angle_alpha 90
_cell_angle_beta 90
_cell_angle_gamma 90
_cell_formula_units_Z 6
_cell_length_a 5.867
_cell_length_b 8.917
_cell_length_c 8.362
_cell_volume 437.467
_database_code_amcsd 0001459
_exptl_crystal_density_diffrn 5.071
_cod_original_formula_sum 'Fe2.68 Si.32 O4'
_cod_database_code 9001421

loop_
_space_group_symop_operation_xyz
x,y,z
x,-y,z
-x,y,-z
1/2-x,y,z
1/2+x,-y,-z
1/2+x,y,-z
1/2-x,-y,z
-x,-y,-z

loop_
_atom_site_label
_atom_site_fract_x
_atom_site_fract_y
_atom_site_fract_z
_atom_site_occupancy
_atom_site_U_iso_or_equiv
Fe1_1 0.75000 0.16590 0.24950 1.00000 0.00470
Fe2_1 0.50000 0.00000 0.00000 1.00000 0.00620
Fe3 0.50000 0.33330 0.50000 1.00000 0.00520
Fe4 0.75000 0.50000 0.21850 1.00000 0.00380
Fe1_2 0.25000 0.00000 0.37640 0.84000 0.00500
Si1 0.25000 0.00000 0.37640 0.16000 0.00500
Fe2_2 0.25000 0.32550 0.13210 0.60000 0.00500
Si2 0.25000 0.32550 0.13210 0.40000 0.00500
O1 0.50460 0.00000 0.24770 1.00000 0.01130
O2 0.25000 0.17150 0.00310 1.00000 0.01100
O3 0.25000 0.16940 0.50100 1.00000 0.00920
O4 0.49510 0.32870 0.25130 1.00000 0.01090
O5 0.25000 0.50000 0.02800 1.00000 0.01340
O6 0.25000 0.50000 0.52500 1.00000 0.00710

loop_
_cod_changelog_entry_id
_cod_changelog_entry_author
_cod_changelog_entry_date
_cod_changelog_entry_text
1
;cod-tools version 3.10.1
Id: cif_fix_AMCSD_atom_labels 10224 2024-08-07 11:09:31Z saulius
;
2024-08-07T19:38:14+03:00
;Changed the following '_atom_site_label' values:
the first duplicated label 'Fe1'  converted to 'Fe1_1'
duplicated label 'Fe1' at index 4 converted to 'Fe1_2'
the first duplicated label 'Fe2'  converted to 'Fe2_1'
duplicated label 'Fe2' at index 6 converted to 'Fe2_2'
;

loop_
_cod_related_entry_id
_cod_related_entry_database
_cod_related_entry_code
1 AMCSD 0001459
